data_8102667
loop_
_publ_author_name
'Pavel V. Gushchin'
'Matti Haukka'
'Alexander V. Gribanov'
'Vadim Yu. Kukushkin'

_publ_section_title
;
 Crystal structure of
 dichloro{[anilino(phenylimino)methyl](propanimidoyl)azanide}-[h2-(N,N'-diphenylguanidinato)]platinum(IV)
 --- deuterochloroform (1:1), PtCl2(C13H12N3)(C16H17N4) &#x00B7; CDCl3
;
_journal_issue 2
_journal_name_full 'Zeitschrift f\"ur Kristallographie - New Crystal Structures'
_journal_page_first 280
_journal_volume 225
_journal_year 2010
_chemical_formula_moiety 'C29 H29 Cl2 N7 Pt, C D Cl3'
_chemical_formula_sum 'C30 H29 Cl5 D N7 Pt'
_chemical_formula_weight 861.96
_chemical_name_systematic
;
Dichloro[{anilino(phenylimino)methyl}{propanimidoyl}azanide][\h2-
(<i>N</i>,<i>N</i>'-diphenylguanidinato)]platinum(iv)
;
_space_group_IT_number 14
_symmetry_cell_setting monoclinic
_symmetry_space_group_name_Hall '-P 2yn'
_symmetry_space_group_name_H-M 'P 1 21/n 1'
_atom_sites_solution_hydrogens geom
_atom_sites_solution_primary direct
_atom_sites_solution_secondary difmap
_audit_creation_method SHELXL-97
_audit_update_record
;
2010-02-02 
;
_cell_angle_alpha 90
_cell_angle_beta 100.804(8)
_cell_angle_gamma 90
_cell_formula_units_Z 4
_cell_length_a 12.5550(12)
_cell_length_b 14.1358(10)
_cell_length_c 18.1512(15)
_cell_measurement_reflns_used 16253
_cell_measurement_temperature 100(2)
_cell_measurement_theta_max 30.0
_cell_measurement_theta_min 1.0
_cell_volume 3164.3(5)
_computing_cell_refinement 'EvalCCD (Duisenberg, 2003)'
_computing_data_collection 'Collect (Bruker, 2004)'
_computing_data_reduction 'EvalCCD '
_computing_molecular_graphics 'DIAMOND (Brandenburg, 2009)'
_computing_publication_material SHELXL97
_computing_structure_refinement 'SHELXL97 (Sheldrick, 2008)'
_computing_structure_solution 'SHELXS97 (Sheldrick, 2008)'
_diffrn_ambient_temperature 100(2)
_diffrn_detector_area_resol_mean 9
_diffrn_measured_fraction_theta_full 0.999
_diffrn_measured_fraction_theta_max 0.999
_diffrn_measurement_device '95mm CCD camera on \k-goniostat'
_diffrn_measurement_device_type 'Nonius KappaCCD'
_diffrn_measurement_method '\f scans and \w scans with \k offset'
_diffrn_radiation_monochromator 'horizontally mounted graphite crystal'
_diffrn_radiation_source 'fine-focus sealed tube'
_diffrn_radiation_type MoK\a
_diffrn_radiation_wavelength 0.71073
_diffrn_reflns_av_R_equivalents 0.033
_diffrn_reflns_av_sigmaI/netI 0.024
_diffrn_reflns_limit_h_max 17
_diffrn_reflns_limit_h_min -17
_diffrn_reflns_limit_k_max 19
_diffrn_reflns_limit_k_min -19
_diffrn_reflns_limit_l_max 25
_diffrn_reflns_limit_l_min -25
_diffrn_reflns_number 65894
_diffrn_reflns_theta_full 30.0
_diffrn_reflns_theta_max 30.0
_diffrn_reflns_theta_min 2.3
_exptl_absorpt_coefficient_mu 4.891
_exptl_absorpt_correction_T_max 0.478
_exptl_absorpt_correction_T_min 0.286
_exptl_absorpt_correction_type multi-scan
_exptl_absorpt_process_details 'SADABS (Sheldrick, 2003)'
_exptl_crystal_colour red
_exptl_crystal_density_diffrn 1.809
_exptl_crystal_density_method 'not measured'
_exptl_crystal_description block
_exptl_crystal_F_000 1688
_exptl_crystal_size_max 0.31
_exptl_crystal_size_mid 0.18
_exptl_crystal_size_min 0.15
_refine_diff_density_max 0.91
_refine_diff_density_min -1.13
_refine_diff_density_rms 0.108
_refine_ls_extinction_method none
_refine_ls_goodness_of_fit_ref 1.06
_refine_ls_hydrogen_treatment constr
_refine_ls_matrix_type full
_refine_ls_number_parameters 389
_refine_ls_number_reflns 9239
_refine_ls_number_restraints 0
_refine_ls_restrained_S_all 1.06
_refine_ls_R_factor_all 0.031
_refine_ls_R_factor_gt 0.019
_refine_ls_shift/su_max 0.003
_refine_ls_shift/su_mean 0.000
_refine_ls_structure_factor_coef Fsqd
_refine_ls_weighting_details 'calc w=1/[\s^2^(Fo^2^)+(0.0103P)^2^+3.1758P] where P=(Fo^2^+2Fc^2^)/3'
_refine_ls_weighting_scheme calc
_refine_ls_wR_factor_gt 0.033
_refine_ls_wR_factor_ref 0.037
_reflns_number_gt 7787
_reflns_number_total 9239
_reflns_threshold_expression I>2\s(I)
_cod_data_source_file 1267-2920.cff
_cod_data_source_block I
_cod_original_sg_symbol_H-M 'P 21/n'
_cod_database_code 8102667

loop_
_symmetry_equiv_pos_as_xyz
'x, y, z'
'-x+1/2, y+1/2, -z+1/2'
'-x, -y, -z'
'x-1/2, -y-1/2, z-1/2'

loop_
_atom_site_label
_atom_site_type_symbol
_atom_site_fract_x
_atom_site_fract_y
_atom_site_fract_z
_atom_site_U_iso_or_equiv
_atom_site_adp_type
_atom_site_occupancy
_atom_site_symmetry_multiplicity
_atom_site_calc_flag
_atom_site_refinement_flags
_atom_site_disorder_assembly
_atom_site_disorder_group
Pt1 Pt 0.780605(5) 0.634505(5) 0.145010(4) 0.00874(2) Uani 1 1 d . . .
Cl1 Cl 0.75538(4) 0.67131(3) 0.26525(3) 0.01497(9) Uani 1 1 d . . .
Cl2 Cl 0.62315(4) 0.71648(3) 0.09175(3) 0.01529(9) Uani 1 1 d . . .
Cl3 Cl 0.91505(5) 0.61333(4) 0.49437(4) 0.03382(14) Uani 1 1 d . . .
Cl4 Cl 0.68396(5) 0.58901(5) 0.47624(5) 0.0494(2) Uani 1 1 d . . .
Cl5 Cl 0.81253(5) 0.44279(4) 0.42614(3) 0.02711(12) Uani 1 1 d . . .
N1 N 0.80835(13) 0.60553(11) 0.04189(9) 0.0110(3) Uani 1 1 d . . .
N2 N 0.86356(13) 0.75359(11) 0.14454(9) 0.0127(3) Uani 1 1 d . . .
H2N H 0.8812 0.7914 0.1832 0.019 Uiso 1 1 d R . .
N3 N 0.84718(14) 0.64237(12) -0.07295(9) 0.0156(3) Uani 1 1 d . . .
H3N H 0.8198 0.5896 -0.0849 0.023 Uiso 1 1 d R . .
N4 N 0.89379(13) 0.75230(11) 0.02037(9) 0.0143(3) Uani 1 1 d . . .
N5 N 0.89949(12) 0.53967(11) 0.18580(9) 0.0119(3) Uani 1 1 d . . .
N6 N 0.73054(12) 0.49909(11) 0.16113(9) 0.0108(3) Uani 1 1 d . . .
N7 N 0.85472(13) 0.38868(11) 0.22889(10) 0.0164(4) Uani 1 1 d . . .
H7N H 0.9216 0.3778 0.2443 0.025 Uiso 1 1 d R . .
H7M H 0.8100 0.3465 0.2275 0.025 Uiso 1 1 d R . .
C1 C 0.78000(15) 0.51285(13) 0.01317(10) 0.0119(4) Uani 1 1 d . . .
C2 C 0.86041(16) 0.44431(14) 0.01783(11) 0.0152(4) Uani 1 1 d . . .
H2 H 0.9332 0.4589 0.0401 0.018 Uiso 1 1 calc R . .
C3 C 0.83361(17) 0.35484(14) -0.01016(11) 0.0186(4) Uani 1 1 d . . .
H3 H 0.8882 0.3077 -0.0072 0.022 Uiso 1 1 calc R . .
C4 C 0.72786(18) 0.33372(15) -0.04235(11) 0.0196(4) Uani 1 1 d . . .
H4 H 0.7101 0.2722 -0.0619 0.024 Uiso 1 1 calc R . .
C5 C 0.64765(17) 0.40148(15) -0.04636(11) 0.0178(4) Uani 1 1 d . . .
H5 H 0.5748 0.3863 -0.0682 0.021 Uiso 1 1 calc R . .
C6 C 0.67353(16) 0.49170(14) -0.01844(11) 0.0140(4) Uani 1 1 d . . .
H6 H 0.6187 0.5385 -0.0210 0.017 Uiso 1 1 calc R . .
C7 C 0.84934(15) 0.66835(14) 0.00001(11) 0.0121(4) Uani 1 1 d . . .
C8 C 0.88235(15) 0.68840(14) -0.13293(11) 0.0134(4) Uani 1 1 d . . .
C9 C 0.95039(16) 0.76691(14) -0.12647(12) 0.0167(4) Uani 1 1 d . . .
H9 H 0.9761 0.7948 -0.0788 0.020 Uiso 1 1 calc R . .
C10 C 0.98021(16) 0.80399(15) -0.19027(12) 0.0181(4) Uani 1 1 d . . .
H10 H 1.0268 0.8575 -0.1857 0.022 Uiso 1 1 calc R . .
C11 C 0.94413(16) 0.76546(15) -0.26020(12) 0.0184(4) Uani 1 1 d . . .
H11 H 0.9651 0.7922 -0.3033 0.022 Uiso 1 1 calc R . .
C12 C 0.87663(16) 0.68689(15) -0.26669(11) 0.0167(4) Uani 1 1 d . . .
H12 H 0.8513 0.6594 -0.3145 0.020 Uiso 1 1 calc R . .
C13 C 0.84634(15) 0.64877(14) -0.20368(11) 0.0147(4) Uani 1 1 d . . .
H13 H 0.8004 0.5949 -0.2085 0.018 Uiso 1 1 calc R . .
C14 C 0.90375(15) 0.78816(13) 0.08907(11) 0.0136(4) Uani 1 1 d . . .
C15 C 0.97164(16) 0.87649(14) 0.10365(12) 0.0180(4) Uani 1 1 d . . .
H15A H 0.9430 0.9171 0.1399 0.022 Uiso 1 1 calc R . .
H15B H 0.9670 0.9124 0.0563 0.022 Uiso 1 1 calc R . .
C16 C 1.09032(17) 0.85195(16) 0.13505(13) 0.0240(5) Uani 1 1 d . . .
H16A H 1.0950 0.8175 0.1824 0.036 Uiso 1 1 calc R . .
H16B H 1.1329 0.9103 0.1439 0.036 Uiso 1 1 calc R . .
H16C H 1.1189 0.8123 0.0989 0.036 Uiso 1 1 calc R . .
C17 C 1.00030(15) 0.55773(14) 0.23223(11) 0.0146(4) Uani 1 1 d . . .
C18 C 1.08100(17) 0.59648(16) 0.19841(14) 0.0236(5) Uani 1 1 d . . .
H18 H 1.0669 0.6094 0.1461 0.028 Uiso 1 1 calc R . .
C19 C 1.18155(19) 0.61608(17) 0.24103(18) 0.0385(7) Uani 1 1 d . . .
H19 H 1.2369 0.6421 0.2179 0.046 Uiso 1 1 calc R . .
C20 C 1.2020(2) 0.59807(18) 0.31689(19) 0.0435(8) Uani 1 1 d . . .
H20 H 1.2715 0.6115 0.3460 0.052 Uiso 1 1 calc R . .
C21 C 1.1217(2) 0.56044(18) 0.35083(15) 0.0361(6) Uani 1 1 d . . .
H21 H 1.1360 0.5483 0.4032 0.043 Uiso 1 1 calc R . .
C22 C 1.02059(18) 0.54051(15) 0.30865(12) 0.0215(4) Uani 1 1 d . . .
H22 H 0.9653 0.5151 0.3320 0.026 Uiso 1 1 calc R . .
C23 C 0.82851(15) 0.47041(13) 0.19428(10) 0.0112(4) Uani 1 1 d . . .
C24 C 0.63276(15) 0.45085(13) 0.16249(10) 0.0107(3) Uani 1 1 d . . .
C25 C 0.55188(15) 0.49553(14) 0.19229(11) 0.0144(4) Uani 1 1 d . . .
H25 H 0.5620 0.5586 0.2104 0.017 Uiso 1 1 calc R . .
C26 C 0.45642(16) 0.44798(15) 0.19553(12) 0.0185(4) Uani 1 1 d . . .
H26 H 0.4011 0.4786 0.2159 0.022 Uiso 1 1 calc R . .
C27 C 0.44120(16) 0.35594(15) 0.16924(12) 0.0192(4) Uani 1 1 d . . .
H27 H 0.3763 0.3230 0.1725 0.023 Uiso 1 1 calc R . .
C28 C 0.52063(16) 0.31258(15) 0.13835(12) 0.0188(4) Uani 1 1 d . . .
H28 H 0.5099 0.2498 0.1198 0.023 Uiso 1 1 calc R . .
C29 C 0.61610(15) 0.35963(14) 0.13403(11) 0.0146(4) Uani 1 1 d . . .
H29 H 0.6699 0.3297 0.1117 0.017 Uiso 1 1 calc R . .
C30 C 0.79923(19) 0.56492(16) 0.43771(13) 0.0253(5) Uani 1 1 d . . .
D30 H 0.7895 0.5955 0.3872 0.030 Uiso 1 1 calc R . .

loop_
_atom_site_aniso_label
_atom_site_aniso_U_11
_atom_site_aniso_U_22
_atom_site_aniso_U_33
_atom_site_aniso_U_23
_atom_site_aniso_U_13
_atom_site_aniso_U_12
Pt1 0.00934(3) 0.00653(3) 0.01067(3) -0.00003(3) 0.00270(2) -0.00037(3)
Cl1 0.0201(2) 0.0127(2) 0.0130(2) -0.00224(17) 0.00525(17) 0.00060(18)
Cl2 0.0119(2) 0.0129(2) 0.0206(2) 0.00313(18) 0.00208(18) 0.00166(17)
Cl3 0.0286(3) 0.0211(3) 0.0523(4) -0.0064(3) 0.0089(3) -0.0045(2)
Cl4 0.0264(3) 0.0380(4) 0.0841(6) -0.0305(4) 0.0110(3) 0.0035(3)
Cl5 0.0276(3) 0.0198(3) 0.0354(3) -0.0075(2) 0.0095(2) -0.0009(2)
N1 0.0142(7) 0.0080(7) 0.0118(7) -0.0002(6) 0.0051(6) -0.0023(6)
N2 0.0147(8) 0.0083(8) 0.0144(8) -0.0021(6) 0.0011(6) -0.0023(6)
N3 0.0224(8) 0.0116(8) 0.0141(8) -0.0002(7) 0.0067(6) -0.0075(7)
N4 0.0176(8) 0.0099(8) 0.0166(8) -0.0004(6) 0.0060(7) -0.0035(6)
N5 0.0100(7) 0.0090(8) 0.0162(8) 0.0013(6) 0.0010(6) 0.0005(6)
N6 0.0110(7) 0.0079(7) 0.0142(8) 0.0011(6) 0.0039(6) 0.0004(6)
N7 0.0118(7) 0.0103(8) 0.0255(9) 0.0046(7) -0.0005(7) -0.0010(6)
C1 0.0167(9) 0.0095(9) 0.0106(8) 0.0004(7) 0.0055(7) -0.0033(7)
C2 0.0155(9) 0.0160(10) 0.0148(9) -0.0005(8) 0.0047(8) -0.0002(8)
C3 0.0259(10) 0.0119(10) 0.0186(10) -0.0022(8) 0.0056(8) 0.0038(8)
C4 0.0316(12) 0.0114(9) 0.0157(10) -0.0032(8) 0.0044(9) -0.0049(9)
C5 0.0190(10) 0.0172(10) 0.0156(9) 0.0000(8) -0.0008(8) -0.0067(8)
C6 0.0168(9) 0.0118(9) 0.0133(9) 0.0013(7) 0.0022(7) -0.0008(7)
C7 0.0103(8) 0.0112(9) 0.0150(9) 0.0002(7) 0.0025(7) 0.0000(7)
C8 0.0128(9) 0.0130(9) 0.0157(9) 0.0035(7) 0.0063(7) 0.0022(7)
C9 0.0168(9) 0.0163(10) 0.0178(10) 0.0021(8) 0.0055(8) -0.0022(8)
C10 0.0148(9) 0.0164(10) 0.0248(11) 0.0065(8) 0.0084(8) -0.0015(8)
C11 0.0154(9) 0.0223(11) 0.0199(10) 0.0104(8) 0.0093(8) 0.0047(8)
C12 0.0162(9) 0.0194(11) 0.0150(9) 0.0032(8) 0.0041(8) 0.0065(8)
C13 0.0138(9) 0.0131(10) 0.0179(9) 0.0021(7) 0.0047(7) 0.0010(7)
C14 0.0111(8) 0.0087(9) 0.0213(10) 0.0000(7) 0.0037(7) -0.0001(7)
C15 0.0213(10) 0.0110(10) 0.0226(10) -0.0010(8) 0.0063(8) -0.0067(8)
C16 0.0193(10) 0.0221(12) 0.0321(12) -0.0102(9) 0.0082(9) -0.0075(9)
C17 0.0109(8) 0.0084(9) 0.0238(10) 0.0003(8) 0.0014(8) 0.0017(7)
C18 0.0167(10) 0.0142(10) 0.0405(13) 0.0063(10) 0.0067(9) 0.0003(8)
C19 0.0143(10) 0.0193(13) 0.080(2) 0.0132(12) 0.0029(12) -0.0039(9)
C20 0.0214(12) 0.0204(12) 0.076(2) 0.0078(14) -0.0226(13) -0.0052(10)
C21 0.0374(14) 0.0223(13) 0.0385(14) 0.0013(11) -0.0191(12) -0.0011(11)
C22 0.0213(10) 0.0176(11) 0.0235(11) -0.0006(9) -0.0009(9) -0.0002(9)
C23 0.0130(8) 0.0098(9) 0.0112(8) -0.0009(7) 0.0037(7) 0.0010(7)
C24 0.0111(8) 0.0109(9) 0.0099(8) 0.0033(7) 0.0011(7) -0.0006(7)
C25 0.0160(9) 0.0130(9) 0.0146(9) 0.0001(7) 0.0036(7) 0.0008(7)
C26 0.0125(9) 0.0220(11) 0.0221(10) 0.0038(9) 0.0063(8) 0.0021(8)
C27 0.0122(9) 0.0217(11) 0.0230(10) 0.0076(9) 0.0017(8) -0.0043(8)
C28 0.0180(10) 0.0120(10) 0.0249(11) 0.0020(8) -0.0002(8) -0.0028(8)
C29 0.0154(9) 0.0106(9) 0.0178(9) -0.0005(8) 0.0034(7) 0.0011(8)
C30 0.0353(13) 0.0191(11) 0.0215(11) 0.0019(9) 0.0054(10) 0.0032(10)

loop_
_atom_type_symbol
_atom_type_description
_atom_type_scat_dispersion_real
_atom_type_scat_dispersion_imag
_atom_type_scat_source
C C 0.0033 0.0016 'International Tables Vol C Tables 4.2.6.8 and 6.1.1.4'
D D 0.0000 0.0000 'International Tables Vol C Tables 4.2.6.8 and 6.1.1.4'
H H 0.0000 0.0000 'International Tables Vol C Tables 4.2.6.8 and 6.1.1.4'
N N 0.0061 0.0033 'International Tables Vol C Tables 4.2.6.8 and 6.1.1.4'
Cl Cl 0.1484 0.1585 'International Tables Vol C Tables 4.2.6.8 and 6.1.1.4'
Pt Pt -1.7033 8.3905 'International Tables Vol C Tables 4.2.6.8 and 6.1.1.4'

loop_
_geom_angle_atom_site_label_1
_geom_angle_atom_site_label_2
_geom_angle_atom_site_label_3
_geom_angle
_geom_angle_site_symmetry_1
_geom_angle_site_symmetry_3
_geom_angle_publ_flag
N2 Pt1 N1 89.21(6) . . ?
N2 Pt1 N5 102.16(6) . . ?
N1 Pt1 N5 87.78(6) . . ?
N2 Pt1 N6 165.60(6) . . ?
N1 Pt1 N6 93.09(6) . . ?
N5 Pt1 N6 63.78(6) . . ?
N2 Pt1 Cl1 88.74(5) . . ?
N1 Pt1 Cl1 177.62(5) . . ?
N5 Pt1 Cl1 91.47(5) . . ?
N6 Pt1 Cl1 88.60(5) . . ?
N2 Pt1 Cl2 88.94(5) . . ?
N1 Pt1 Cl2 89.81(5) . . ?
N5 Pt1 Cl2 168.60(5) . . ?
N6 Pt1 Cl2 105.26(4) . . ?
Cl1 Pt1 Cl2 91.364(18) . . ?
N2 Pt1 C23 133.93(6) . . ?
N1 Pt1 C23 94.10(6) . . ?
N5 Pt1 C23 32.40(6) . . ?
N6 Pt1 C23 31.73(6) . . ?
Cl1 Pt1 C23 86.46(4) . . ?
Cl2 Pt1 C23 136.92(4) . . ?
C7 N1 C1 119.91(16) . . ?
C7 N1 Pt1 123.24(13) . . ?
C1 N1 Pt1 116.84(11) . . ?
C14 N2 Pt1 127.03(14) . . ?
C14 N2 H2N 108.3 . . ?
Pt1 N2 H2N 124.7 . . ?
C7 N3 C8 132.17(17) . . ?
C7 N3 H3N 115.1 . . ?
C8 N3 H3N 112.8 . . ?
C14 N4 C7 124.04(17) . . ?
C23 N5 C17 126.98(16) . . ?
C23 N5 Pt1 93.68(11) . . ?
C17 N5 Pt1 127.85(13) . . ?
C23 N6 C24 125.50(16) . . ?
C23 N6 Pt1 93.84(12) . . ?
C24 N6 Pt1 138.17(12) . . ?
C23 N7 H7N 117.1 . . ?
C23 N7 H7M 120.9 . . ?
H7N N7 H7M 120.8 . . ?
C6 C1 C2 120.54(18) . . ?
C6 C1 N1 120.25(17) . . ?
C2 C1 N1 119.20(17) . . ?
C3 C2 C1 119.46(19) . . ?
C3 C2 H2 120.3 . . ?
C1 C2 H2 120.3 . . ?
C4 C3 C2 120.19(19) . . ?
C4 C3 H3 119.9 . . ?
C2 C3 H3 119.9 . . ?
C3 C4 C5 120.42(19) . . ?
C3 C4 H4 119.8 . . ?
C5 C4 H4 119.8 . . ?
C4 C5 C6 119.94(19) . . ?
C4 C5 H5 120.0 . . ?
C6 C5 H5 120.0 . . ?
C1 C6 C5 119.43(19) . . ?
C1 C6 H6 120.3 . . ?
C5 C6 H6 120.3 . . ?
N1 C7 N4 128.37(18) . . ?
N1 C7 N3 115.65(17) . . ?
N4 C7 N3 115.97(17) . . ?
C9 C8 C13 119.03(18) . . ?
C9 C8 N3 125.41(18) . . ?
C13 C8 N3 115.54(17) . . ?
C10 C9 C8 119.27(19) . . ?
C10 C9 H9 120.4 . . ?
C8 C9 H9 120.4 . . ?
C11 C10 C9 121.81(19) . . ?
C11 C10 H10 119.1 . . ?
C9 C10 H10 119.1 . . ?
C10 C11 C12 118.97(18) . . ?
C10 C11 H11 120.5 . . ?
C12 C11 H11 120.5 . . ?
C13 C12 C11 120.03(19) . . ?
C13 C12 H12 120.0 . . ?
C11 C12 H12 120.0 . . ?
C12 C13 C8 120.88(18) . . ?
C12 C13 H13 119.6 . . ?
C8 C13 H13 119.6 . . ?
N2 C14 N4 126.84(18) . . ?
N2 C14 C15 117.60(18) . . ?
N4 C14 C15 115.54(17) . . ?
C14 C15 C16 110.87(17) . . ?
C14 C15 H15A 109.5 . . ?
C16 C15 H15A 109.5 . . ?
C14 C15 H15B 109.5 . . ?
C16 C15 H15B 109.5 . . ?
H15A C15 H15B 108.1 . . ?
C15 C16 H16A 109.5 . . ?
C15 C16 H16B 109.5 . . ?
H16A C16 H16B 109.5 . . ?
C15 C16 H16C 109.5 . . ?
H16A C16 H16C 109.5 . . ?
H16B C16 H16C 109.5 . . ?
C22 C17 C18 119.9(2) . . ?
C22 C17 N5 123.00(18) . . ?
C18 C17 N5 117.07(19) . . ?
C19 C18 C17 119.8(2) . . ?
C19 C18 H18 120.1 . . ?
C17 C18 H18 120.1 . . ?
C20 C19 C18 120.2(2) . . ?
C20 C19 H19 119.9 . . ?
C18 C19 H19 119.9 . . ?
C19 C20 C21 120.1(2) . . ?
C19 C20 H20 119.9 . . ?
C21 C20 H20 119.9 . . ?
C20 C21 C22 120.1(2) . . ?
C20 C21 H21 119.9 . . ?
C22 C21 H21 119.9 . . ?
C21 C22 C17 119.8(2) . . ?
C21 C22 H22 120.1 . . ?
C17 C22 H22 120.1 . . ?
N7 C23 N6 127.39(18) . . ?
N7 C23 N5 125.04(17) . . ?
N6 C23 N5 107.56(16) . . ?
N7 C23 Pt1 172.70(14) . . ?
N6 C23 Pt1 54.43(9) . . ?
N5 C23 Pt1 53.92(9) . . ?
C25 C24 C29 119.77(17) . . ?
C25 C24 N6 119.34(17) . . ?
C29 C24 N6 120.89(17) . . ?
C26 C25 C24 119.84(19) . . ?
C26 C25 H25 120.1 . . ?
C24 C25 H25 120.1 . . ?
C25 C26 C27 120.36(19) . . ?
C25 C26 H26 119.8 . . ?
C27 C26 H26 119.8 . . ?
C28 C27 C26 119.63(19) . . ?
C28 C27 H27 120.2 . . ?
C26 C27 H27 120.2 . . ?
C27 C28 C29 120.65(19) . . ?
C27 C28 H28 119.7 . . ?
C29 C28 H28 119.7 . . ?
C28 C29 C24 119.71(18) . . ?
C28 C29 H29 120.1 . . ?
C24 C29 H29 120.1 . . ?
Cl5 C30 Cl4 110.09(13) . . ?
Cl5 C30 Cl3 111.57(13) . . ?
Cl4 C30 Cl3 110.21(13) . . ?
Cl5 C30 D30 108.3 . . ?
Cl4 C30 D30 108.3 . . ?
Cl3 C30 D30 108.3 . . ?

loop_
_geom_bond_atom_site_label_1
_geom_bond_atom_site_label_2
_geom_bond_distance
_geom_bond_site_symmetry_2
_geom_bond_publ_flag
Pt1 N2 1.9803(16) . ?
Pt1 N1 2.0093(15) . ?
Pt1 N5 2.0393(15) . ?
Pt1 N6 2.0527(15) . ?
Pt1 Cl1 2.3224(5) . ?
Pt1 Cl2 2.3385(5) . ?
Pt1 C23 2.5180(19) . ?
Cl3 C30 1.755(2) . ?
Cl4 C30 1.755(2) . ?
Cl5 C30 1.751(2) . ?
N1 C7 1.333(2) . ?
N1 C1 1.430(2) . ?
N2 C14 1.303(2) . ?
N2 H2N 0.8776 . ?
N3 C7 1.370(2) . ?
N3 C8 1.409(2) . ?
N3 H3N 0.8328 . ?
N4 C14 1.330(3) . ?
N4 C7 1.334(2) . ?
N5 C23 1.352(2) . ?
N5 C17 1.406(2) . ?
N6 C23 1.327(2) . ?
N6 C24 1.409(2) . ?
N7 C23 1.327(2) . ?
N7 H7N 0.8478 . ?
N7 H7M 0.8159 . ?
C1 C6 1.385(3) . ?
C1 C2 1.390(3) . ?
C2 C3 1.381(3) . ?
C2 H2 0.9500 . ?
C3 C4 1.379(3) . ?
C3 H3 0.9500 . ?
C4 C5 1.382(3) . ?
C4 H4 0.9500 . ?
C5 C6 1.388(3) . ?
C5 H5 0.9500 . ?
C6 H6 0.9500 . ?
C8 C9 1.392(3) . ?
C8 C13 1.396(3) . ?
C9 C10 1.385(3) . ?
C9 H9 0.9500 . ?
C10 C11 1.377(3) . ?
C10 H10 0.9500 . ?
C11 C12 1.389(3) . ?
C11 H11 0.9500 . ?
C12 C13 1.381(3) . ?
C12 H12 0.9500 . ?
C13 H13 0.9500 . ?
C14 C15 1.507(3) . ?
C15 C16 1.532(3) . ?
C15 H15A 0.9900 . ?
C15 H15B 0.9900 . ?
C16 H16A 0.9800 . ?
C16 H16B 0.9800 . ?
C16 H16C 0.9800 . ?
C17 C22 1.384(3) . ?
C17 C18 1.392(3) . ?
C18 C19 1.379(3) . ?
C18 H18 0.9500 . ?
C19 C20 1.376(4) . ?
C19 H19 0.9500 . ?
C20 C21 1.383(4) . ?
C20 H20 0.9500 . ?
C21 C22 1.383(3) . ?
C21 H21 0.9500 . ?
C22 H22 0.9500 . ?
C24 C25 1.389(3) . ?
C24 C29 1.390(3) . ?
C25 C26 1.385(3) . ?
C25 H25 0.9500 . ?
C26 C27 1.387(3) . ?
C26 H26 0.9500 . ?
C27 C28 1.376(3) . ?
C27 H27 0.9500 . ?
C28 C29 1.386(3) . ?
C28 H28 0.9500 . ?
C29 H29 0.9500 . ?
C30 D30 1.0000 . ?

loop_
_geom_hbond_atom_site_label_D
_geom_hbond_atom_site_label_H
_geom_hbond_atom_site_label_A
_geom_hbond_distance_DH
_geom_hbond_distance_HA
_geom_hbond_distance_DA
_geom_hbond_angle_DHA
_geom_hbond_site_symmetry_A
_geom_hbond_publ_flag
N7 H7M Cl1 0.82 2.62 3.3791(17) 155 2_645 yes
